data_8101832
loop_
_publ_author_name
'M. Saravanan'
'R. Ramalingam'
'B. Arulprakasam'
'G. Bocelli'
'A. Cantoni'
'E. R. T. Tiekink'

_publ_section_title
;
Crystal structure of bis[(N-benzyl,N-hydroxyethyl)dithiocarbamato]
(1,10-phenanthroline)cadmium(II), Cd[S~2~CN(C~7~H~7~)(C~2~H~2~OH)]
~2~(C~12~H~8~N~2~)
;
_journal_issue 3
_journal_name_full 'Zeitschrift f\"ur Kristallographie - New Crystal Structures'
_journal_page_first 477
_journal_page_last 478
_journal_volume 220
_journal_year 2005
_chemical_formula_moiety 'C32 H32 Cd N4 O2 S4'
_chemical_formula_structural Cd[S~2~CN(Benz)(CH~2~CH~2~OH)]~2~(phen)
_chemical_formula_sum 'C32 H32 Cd N4 O2 S4'
_chemical_formula_weight 745.26
_chemical_name_systematic
;
bis[(N-benzyl,N-hydroxyethyl)dithiocarbamato](1,10-phenanthroline)cadmium(II)
;
_space_group_IT_number 60
_symmetry_cell_setting orthorhombic
_symmetry_space_group_name_Hall '-P 2n 2ab'
_symmetry_space_group_name_H-M 'P b c n'
_atom_sites_solution_hydrogens geom
_atom_sites_solution_primary direct
_atom_sites_solution_secondary difmap
_audit_creation_method SHELXL-97
_cell_angle_alpha 90
_cell_angle_beta 90
_cell_angle_gamma 90
_cell_formula_units_Z 4
_cell_length_a 7.2663(7)
_cell_length_b 18.6061(18)
_cell_length_c 24.010(2)
_cell_measurement_reflns_used 1013
_cell_measurement_temperature 223(2)
_cell_measurement_theta_max 22.5
_cell_measurement_theta_min 3.0
_cell_volume 3246.1(5)
_computing_cell_refinement 'SAINT (Bruker, 2000)'
_computing_data_collection 'SMART (Bruker, 2000)'
_computing_data_reduction SAINT
_computing_molecular_graphics 'ORTEPII (Johnson, 1976)'
_computing_publication_material SHELXL-97
_computing_structure_refinement 'SHELXL-97 (Sheldrick, 1997)'
_computing_structure_solution 'DIRDIF92 PATTY (Beurskens et al., 1992)'
_diffrn_ambient_temperature 223(2)
_diffrn_measured_fraction_theta_full 0.997
_diffrn_measured_fraction_theta_max 0.997
_diffrn_measurement_device_type 'Bruker AXS SMART CCD'
_diffrn_measurement_method omega/phi
_diffrn_radiation_monochromator graphite
_diffrn_radiation_source 'fine-focus sealed tube'
_diffrn_radiation_type MoK\a
_diffrn_radiation_wavelength 0.71069
_diffrn_reflns_av_R_equivalents 0.046
_diffrn_reflns_av_sigmaI/netI 0.031
_diffrn_reflns_limit_h_max 5
_diffrn_reflns_limit_h_min -8
_diffrn_reflns_limit_k_max 20
_diffrn_reflns_limit_k_min -20
_diffrn_reflns_limit_l_max 26
_diffrn_reflns_limit_l_min -23
_diffrn_reflns_number 14767
_diffrn_reflns_theta_full 30.0
_diffrn_reflns_theta_max 22.5
_diffrn_reflns_theta_min 1.7
_diffrn_standards_decay_% 0
_diffrn_standards_number 0
_exptl_absorpt_coefficient_mu 0.966
_exptl_absorpt_correction_T_max 1
_exptl_absorpt_correction_T_min 0.813
_exptl_absorpt_correction_type multi-scan
_exptl_absorpt_process_details 'SADABS (Bruker, 2000)'
_exptl_crystal_colour colorless
_exptl_crystal_density_diffrn 1.525
_exptl_crystal_density_method 'not measured'
_exptl_crystal_description block
_exptl_crystal_F_000 1520
_exptl_crystal_size_max 0.34
_exptl_crystal_size_mid 0.14
_exptl_crystal_size_min 0.03
_refine_diff_density_max 0.31
_refine_diff_density_min -0.32
_refine_diff_density_rms 0.057
_refine_ls_extinction_method none
_refine_ls_goodness_of_fit_ref 1.06
_refine_ls_hydrogen_treatment mixed
_refine_ls_matrix_type full
_refine_ls_number_parameters 198
_refine_ls_number_reflns 2335
_refine_ls_number_restraints 1
_refine_ls_restrained_S_all 1.06
_refine_ls_R_factor_all 0.036
_refine_ls_R_factor_gt 0.029
_refine_ls_shift/su_max_lt 0.001
_refine_ls_shift/su_mean 0.000
_refine_ls_structure_factor_coef Fsqd
_refine_ls_weighting_details 'calc w=1/[\s^2^(Fo^2^)+(0.0283P)^2^+2.0510P] where P=(Fo^2^+2Fc^2^)/3'
_refine_ls_weighting_scheme calc
_refine_ls_wR_factor_gt 0.064
_refine_ls_wR_factor_ref 0.066
_reflns_number_gt 2043
_reflns_number_total 2335
_reflns_threshold_expression I>2sigma(I)
_cod_data_source_file 1267-1601.cff
_cod_data_source_block shelxl
_cod_database_code 8101832

loop_
_symmetry_equiv_pos_as_xyz
'x, y, z'
'-x+1/2, -y+1/2, z+1/2'
'x+1/2, -y+1/2, -z'
'-x, y, -z+1/2'
'-x, -y, -z'
'x-1/2, y-1/2, -z-1/2'
'-x-1/2, y-1/2, z'
'x, -y, z-1/2'

loop_
_atom_site_label
_atom_site_type_symbol
_atom_site_fract_x
_atom_site_fract_y
_atom_site_fract_z
_atom_site_U_iso_or_equiv
_atom_site_adp_type
_atom_site_occupancy
_atom_site_symmetry_multiplicity
_atom_site_Wyckoff_symbol
_atom_site_calc_flag
_atom_site_refinement_flags
_atom_site_disorder_assembly
_atom_site_disorder_group
Cd Cd 0.0000 0.274932(16) 0.2500 0.03005(12) Uani 1 4 c d S . .
S1 S -0.04471(10) 0.19824(4) 0.34216(3) 0.0346(2) Uani 1 8 d d . . .
S2 S 0.31559(11) 0.25439(4) 0.30487(3) 0.0355(2) Uani 1 8 d d . . .
O1 O 0.7097(3) 0.25084(17) 0.45130(10) 0.0627(8) Uani 1 8 d d D . .
H1 H 0.778(5) 0.245(3) 0.4234(11) 0.094 Uiso 1 8 d d D . .
N1 N 0.2725(3) 0.17611(13) 0.39599(10) 0.0322(6) Uani 1 8 d d . . .
N2 N -0.1447(4) 0.38009(13) 0.28545(10) 0.0350(6) Uani 1 8 d d . . .
C1 C 0.1912(4) 0.20704(15) 0.35215(12) 0.0286(7) Uani 1 8 d d . . .
C2 C 0.4713(4) 0.18311(17) 0.40551(13) 0.0359(8) Uani 1 8 d d . . .
H2A H 0.5348 0.1834 0.3695 0.043 Uiso 1 8 d calc R . .
H2B H 0.5147 0.1412 0.4265 0.043 Uiso 1 8 d calc R . .
C3 C 0.5206(4) 0.2506(2) 0.43715(14) 0.0433(8) Uani 1 8 d d . . .
H3A H 0.4926 0.2928 0.4142 0.052 Uiso 1 8 d calc R . .
H3B H 0.4464 0.2535 0.4712 0.052 Uiso 1 8 d calc R . .
C4 C 0.1739(5) 0.13598(17) 0.43933(12) 0.0392(8) Uani 1 8 d d . . .
H4A H 0.0415 0.1383 0.4317 0.047 Uiso 1 8 d calc R . .
H4B H 0.1956 0.1591 0.4754 0.047 Uiso 1 8 d calc R . .
C5 C 0.2311(4) 0.05821(18) 0.44313(13) 0.0389(8) Uani 1 8 d d . . .
C6 C 0.2856(5) 0.01860(19) 0.39791(16) 0.0512(10) Uani 1 8 d d . . .
H6 H 0.2925 0.0403 0.3626 0.061 Uiso 1 8 d calc R . .
C7 C 0.3309(6) -0.0541(2) 0.40427(19) 0.0659(11) Uani 1 8 d d . . .
H7 H 0.3686 -0.0811 0.3732 0.079 Uiso 1 8 d calc R . .
C8 C 0.3206(6) -0.0861(2) 0.4556(2) 0.0732(14) Uani 1 8 d d . . .
H8 H 0.3514 -0.1349 0.4598 0.088 Uiso 1 8 d calc R . .
C9 C 0.2657(5) -0.0469(3) 0.5002(2) 0.0753(15) Uani 1 8 d d . . .
H9 H 0.2561 -0.0692 0.5352 0.090 Uiso 1 8 d calc R . .
C10 C 0.2236(5) 0.0249(2) 0.49505(16) 0.0556(10) Uani 1 8 d d . . .
H10 H 0.1898 0.0516 0.5267 0.067 Uiso 1 8 d calc R . .
C11 C -0.2890(5) 0.37921(19) 0.31849(16) 0.0536(10) Uani 1 8 d d . . .
H11 H -0.3343 0.3346 0.3306 0.064 Uiso 1 8 d calc R . .
C12 C -0.3777(6) 0.4413(2) 0.33625(19) 0.0754(13) Uani 1 8 d d . . .
H12 H -0.4809 0.4386 0.3598 0.090 Uiso 1 8 d calc R . .
C13 C -0.3120(6) 0.5061(2) 0.31890(18) 0.0692(12) Uani 1 8 d d . . .
H13 H -0.3706 0.5487 0.3303 0.083 Uiso 1 8 d calc R . .
C14 C -0.1576(5) 0.50960(17) 0.28413(14) 0.0456(9) Uani 1 8 d d . . .
C15 C -0.0789(5) 0.44400(16) 0.26805(12) 0.0328(7) Uani 1 8 d d . . .
C16 C -0.0755(6) 0.57547(18) 0.26580(14) 0.0551(10) Uani 1 8 d d . . .
H16 H -0.1290 0.6195 0.2762 0.066 Uiso 1 8 d calc R . .

loop_
_atom_site_aniso_label
_atom_site_aniso_U_11
_atom_site_aniso_U_22
_atom_site_aniso_U_33
_atom_site_aniso_U_23
_atom_site_aniso_U_13
_atom_site_aniso_U_12
Cd 0.0336(2) 0.02245(18) 0.0341(2) 0 -0.00398(15) 0
S1 0.0259(4) 0.0363(4) 0.0416(5) 0.0046(4) -0.0035(4) -0.0038(3)
S2 0.0308(5) 0.0391(5) 0.0367(4) 0.0074(4) -0.0021(4) -0.0062(4)
O1 0.0376(15) 0.104(2) 0.0469(15) -0.0200(15) -0.0046(12) -0.0085(15)
N1 0.0267(14) 0.0354(15) 0.0343(14) 0.0037(11) 0.0014(12) -0.0013(12)
N2 0.0350(16) 0.0259(14) 0.0442(16) -0.0026(11) 0.0053(14) -0.0017(12)
C1 0.0310(17) 0.0216(15) 0.0331(17) -0.0038(13) -0.0005(14) 0.0016(13)
C2 0.0268(18) 0.0410(19) 0.0400(18) 0.0065(15) -0.0051(15) 0.0029(15)
C3 0.0306(19) 0.063(2) 0.0362(18) -0.0073(16) -0.0014(15) -0.0060(17)
C4 0.038(2) 0.046(2) 0.0336(17) 0.0094(14) 0.0025(15) 0.0003(16)
C5 0.0238(17) 0.043(2) 0.049(2) 0.0123(17) -0.0053(15) -0.0060(15)
C6 0.050(2) 0.043(2) 0.060(2) 0.0046(18) -0.0053(19) -0.0033(18)
C7 0.056(3) 0.048(2) 0.094(3) -0.006(2) -0.008(2) -0.001(2)
C8 0.045(3) 0.047(3) 0.128(4) 0.034(3) -0.010(3) -0.004(2)
C9 0.036(2) 0.080(3) 0.109(4) 0.060(3) -0.002(3) -0.001(2)
C10 0.036(2) 0.073(3) 0.058(2) 0.032(2) -0.0011(18) 0.001(2)
C11 0.052(2) 0.035(2) 0.074(3) -0.0038(18) 0.021(2) -0.0024(18)
C12 0.069(3) 0.053(3) 0.104(3) -0.005(2) 0.042(3) 0.007(2)
C13 0.079(3) 0.043(2) 0.085(3) -0.012(2) 0.024(3) 0.021(2)
C14 0.060(2) 0.0303(19) 0.047(2) -0.0054(15) 0.0053(19) 0.0057(17)
C15 0.0411(18) 0.0216(16) 0.0357(17) -0.0021(12) -0.0042(14) 0.0019(14)
C16 0.089(3) 0.0240(18) 0.052(2) -0.0041(15) 0.0044(19) 0.0097(19)

loop_
_atom_type_symbol
_atom_type_description
_atom_type_scat_dispersion_real
_atom_type_scat_dispersion_imag
_atom_type_scat_source
C C 0.0033 0.0016 'International Tables Vol C Tables 4.2.6.8 and 6.1.1.4'
H H 0.0000 0.0000 'International Tables Vol C Tables 4.2.6.8 and 6.1.1.4'
Cd Cd -0.8075 1.2024 'International Tables Vol C Tables 4.2.6.8 and 6.1.1.4'
N N 0.0061 0.0033 'International Tables Vol C Tables 4.2.6.8 and 6.1.1.4'
O O 0.0106 0.0060 'International Tables Vol C Tables 4.2.6.8 and 6.1.1.4'
S S 0.1246 0.1234 'International Tables Vol C Tables 4.2.6.8 and 6.1.1.4'

loop_
_geom_angle_atom_site_label_1
_geom_angle_atom_site_label_2
_geom_angle_atom_site_label_3
_geom_angle
_geom_angle_site_symmetry_1
_geom_angle_site_symmetry_3
_geom_angle_publ_flag
N2 Cd N2 69.33(12) . 4 ?
N2 Cd S1 142.65(6) . 4 ?
N2 Cd S1 95.15(6) 4 4 ?
N2 Cd S1 95.15(6) . . ?
N2 Cd S1 142.65(6) 4 . ?
S1 Cd S1 114.92(4) 4 . ?
N2 Cd S2 85.10(6) . 4 ?
N2 Cd S2 108.70(6) 4 4 ?
S1 Cd S2 67.47(2) 4 4 ?
S1 Cd S2 103.25(2) . 4 ?
N2 Cd S2 108.70(6) . . ?
N2 Cd S2 85.10(6) 4 . ?
S1 Cd S2 103.25(2) 4 . ?
S1 Cd S2 67.47(2) . . ?
S2 Cd S2 163.55(4) 4 . ?
C1 S1 Cd 86.77(10) . . ?
C1 S2 Cd 86.95(10) . . ?
C3 O1 H1 112(3) . . ?
C1 N1 C4 124.1(3) . . ?
C1 N1 C2 121.3(3) . . ?
C4 N1 C2 114.5(2) . . ?
C11 N2 C15 118.8(3) . . ?
C11 N2 Cd 123.9(2) . . ?
C15 N2 Cd 117.2(2) . . ?
N1 C1 S2 121.0(2) . . ?
N1 C1 S1 120.2(2) . . ?
S2 C1 S1 118.80(17) . . ?
N1 C2 C3 112.7(3) . . ?
N1 C2 H2A 109.1 . . ?
C3 C2 H2A 109.1 . . ?
N1 C2 H2B 109.1 . . ?
C3 C2 H2B 109.1 . . ?
H2A C2 H2B 107.8 . . ?
O1 C3 C2 110.7(3) . . ?
O1 C3 H3A 109.5 . . ?
C2 C3 H3A 109.5 . . ?
O1 C3 H3B 109.5 . . ?
C2 C3 H3B 109.5 . . ?
H3A C3 H3B 108.1 . . ?
N1 C4 C5 113.4(3) . . ?
N1 C4 H4A 108.9 . . ?
C5 C4 H4A 108.9 . . ?
N1 C4 H4B 108.9 . . ?
C5 C4 H4B 108.9 . . ?
H4A C4 H4B 107.7 . . ?
C6 C5 C10 118.8(3) . . ?
C6 C5 C4 123.2(3) . . ?
C10 C5 C4 118.0(3) . . ?
C5 C6 C7 120.1(4) . . ?
C5 C6 H6 120.0 . . ?
C7 C6 H6 120.0 . . ?
C6 C7 C8 120.3(4) . . ?
C6 C7 H7 119.9 . . ?
C8 C7 H7 119.9 . . ?
C9 C8 C7 119.6(4) . . ?
C9 C8 H8 120.2 . . ?
C7 C8 H8 120.2 . . ?
C10 C9 C8 121.1(4) . . ?
C10 C9 H9 119.5 . . ?
C8 C9 H9 119.5 . . ?
C9 C10 C5 120.2(4) . . ?
C9 C10 H10 119.9 . . ?
C5 C10 H10 119.9 . . ?
N2 C11 C12 123.0(4) . . ?
N2 C11 H11 118.5 . . ?
C12 C11 H11 118.5 . . ?
C13 C12 C11 118.7(4) . . ?
C13 C12 H12 120.7 . . ?
C11 C12 H12 120.7 . . ?
C14 C13 C12 120.2(4) . . ?
C14 C13 H13 119.9 . . ?
C12 C13 H13 119.9 . . ?
C15 C14 C13 116.8(3) . . ?
C15 C14 C16 119.4(3) . . ?
C13 C14 C16 123.8(3) . . ?
N2 C15 C14 122.5(3) . . ?
N2 C15 C15 118.04(18) . 4 ?
C14 C15 C15 119.4(2) . 4 ?
C16 C16 C14 121.2(2) 4 . ?
C16 C16 H16 119.4 4 . ?
C14 C16 H16 119.4 . . ?

loop_
_geom_bond_atom_site_label_1
_geom_bond_atom_site_label_2
_geom_bond_distance
_geom_bond_site_symmetry_2
_geom_bond_publ_flag
Cd N2 2.379(2) . ?
Cd N2 2.379(2) 4 ?
Cd S1 2.6529(8) 4 ?
Cd S1 2.6529(8) . ?
Cd S2 2.6722(8) 4 ?
Cd S2 2.6722(8) . ?
S1 C1 1.738(3) . ?
S2 C1 1.698(3) . ?
O1 C3 1.415(4) . ?
O1 H1 0.8400(11) . ?
N1 C1 1.337(4) . ?
N1 C4 1.467(4) . ?
N1 C2 1.468(4) . ?
N2 C11 1.315(4) . ?
N2 C15 1.348(4) . ?
C2 C3 1.511(5) . ?
C2 H2A 0.9800 . ?
C2 H2B 0.9800 . ?
C3 H3A 0.9800 . ?
C3 H3B 0.9800 . ?
C4 C5 1.508(5) . ?
C4 H4A 0.9800 . ?
C4 H4B 0.9800 . ?
C5 C6 1.371(5) . ?
C5 C10 1.393(4) . ?
C6 C7 1.401(5) . ?
C6 H6 0.9400 . ?
C7 C8 1.369(6) . ?
C7 H7 0.9400 . ?
C8 C9 1.356(6) . ?
C8 H8 0.9400 . ?
C9 C10 1.377(6) . ?
C9 H9 0.9400 . ?
C10 H10 0.9400 . ?
C11 C12 1.389(5) . ?
C11 H11 0.9400 . ?
C12 C13 1.363(6) . ?
C12 H12 0.9400 . ?
C13 C14 1.400(5) . ?
C13 H13 0.9400 . ?
C14 C15 1.402(4) . ?
C14 C16 1.432(5) . ?
C15 C15 1.437(6) 4 ?
C16 C16 1.334(8) 4 ?
C16 H16 0.9400 . ?
